data_7135735
loop_
_publ_author_name
'Razieh, Azaria C.'
'Sample, Harry C.'
'Hobson, Emily B.'
'Mueller, Anja'
'Prior, Timothy J.'
'Redshaw, Carl'

_publ_section_title
;
 Copper and manganese diazacalix[4]arene complexes: structural and
 cytotoxicity studies and use in ring opening polymerization of
 &#x3b5;-caprolactone and &#x3b4;-valerolactone.
;
_journal_issue 34
_journal_name_full 'Chemical communications (Cambridge, England)'
_journal_page_first 8769
_journal_page_last 8773
_journal_paper_doi 10.1039/d6cc00888g
_journal_volume 62
_journal_year 2026
_chemical_formula_sum 'C110 H110 Br8 Co4 N11 O4'
_chemical_formula_weight 2525.08
_chemical_properties_physical Air-sensitive
_space_group_crystal_system triclinic
_space_group_IT_number 2
_space_group_name_Hall '-P 1'
_space_group_name_H-M_alt 'P -1'
_atom_sites_solution_hydrogens geom
_audit_block_doi 10.5517/ccdc.csd.cc1zdlts
_audit_creation_method SHELXL-2018/3
_audit_update_record
;
2019-07-08 deposited with the CCDC.	2026-04-09 downloaded from the CCDC.
;
_cell_angle_alpha 84.154(2)
_cell_angle_beta 88.514(2)
_cell_angle_gamma 65.975(3)
_cell_formula_units_Z 1
_cell_length_a 10.7727(3)
_cell_length_b 12.2755(4)
_cell_length_c 21.8766(5)
_cell_measurement_temperature 100(2)
_cell_volume 2628.22(14)
_computing_structure_refinement 'SHELXL-2018/3 (Sheldrick, 2018)'
_diffrn_ambient_temperature 100(2)
_diffrn_measured_fraction_theta_full 0.999
_diffrn_measured_fraction_theta_max 0.999
_diffrn_radiation_type MoK\a
_diffrn_radiation_wavelength 0.71075
_diffrn_reflns_av_R_equivalents 0.0542
_diffrn_reflns_av_unetI/netI 0.0799
_diffrn_reflns_Laue_measured_fraction_full 0.999
_diffrn_reflns_Laue_measured_fraction_max 0.999
_diffrn_reflns_limit_h_max 13
_diffrn_reflns_limit_h_min -13
_diffrn_reflns_limit_k_max 15
_diffrn_reflns_limit_k_min -15
_diffrn_reflns_limit_l_max 28
_diffrn_reflns_limit_l_min -28
_diffrn_reflns_number 33054
_diffrn_reflns_point_group_measured_fraction_full 0.999
_diffrn_reflns_point_group_measured_fraction_max 0.999
_diffrn_reflns_theta_full 25.242
_diffrn_reflns_theta_max 27.485
_diffrn_reflns_theta_min 2.070
_exptl_absorpt_coefficient_mu 3.718
_exptl_crystal_density_diffrn 1.595
_exptl_crystal_F_000 1267
_exptl_crystal_size_max 0.100
_exptl_crystal_size_mid 0.050
_exptl_crystal_size_min 0.030
_refine_diff_density_max 1.144
_refine_diff_density_min -0.859
_refine_diff_density_rms 0.118
_refine_ls_extinction_method none
_refine_ls_goodness_of_fit_ref 1.022
_refine_ls_hydrogen_treatment constr
_refine_ls_matrix_type full
_refine_ls_number_parameters 616
_refine_ls_number_reflns 12015
_refine_ls_number_restraints 0
_refine_ls_restrained_S_all 1.022
_refine_ls_R_factor_all 0.0783
_refine_ls_R_factor_gt 0.0452
_refine_ls_shift/su_max 0.001
_refine_ls_shift/su_mean 0.000
_refine_ls_structure_factor_coef Fsqd
_refine_ls_weighting_details 'w=1/[\s^2^(Fo^2^)+(0.0381P)^2^] where P=(Fo^2^+2Fc^2^)/3'
_refine_ls_weighting_scheme calc
_refine_ls_wR_factor_gt 0.0846
_refine_ls_wR_factor_ref 0.0934
_reflns_Friedel_coverage 0.000
_reflns_number_gt 8621
_reflns_number_total 12015
_reflns_threshold_expression 'I > 2\s(I)'
_cod_data_source_file d6cc00888g2.cif
_cod_data_source_block shelx
_cod_depositor_comments 'Adding full bibliography for 7135734--7135736.cif.'
_cod_database_code 7135735
_shelx_shelxl_version_number 2018/3
_shelx_space_group_comment
;
The symmetry employed for this shelxl refinement is uniquely defined
by the following loop, which should always be used as a source of
symmetry information in preference to the above space-group names.
They are only intended as comments.
;
_shelx_estimated_absorpt_t_min 0.707
_shelx_estimated_absorpt_t_max 0.897

loop_
_space_group_symop_operation_xyz
'x, y, z'
'-x, -y, -z'

loop_
_atom_site_label
_atom_site_type_symbol
_atom_site_fract_x
_atom_site_fract_y
_atom_site_fract_z
_atom_site_U_iso_or_equiv
_atom_site_adp_type
_atom_site_occupancy
_atom_site_site_symmetry_order
_atom_site_calc_flag
_atom_site_refinement_flags_posn
_atom_site_refinement_flags_adp
_atom_site_refinement_flags_occupancy
_atom_site_disorder_assembly
_atom_site_disorder_group
C1 C 0.5820(3) 0.4966(3) 0.37814(15) 0.0131(8) Uani 1 1 d . . . . .
C6 C 0.6029(3) 0.4357(3) 0.32383(15) 0.0131(8) Uani 1 1 d . . . . .
C5 C 0.7144(3) 0.3271(3) 0.32104(15) 0.0161(8) Uani 1 1 d . . . . .
H5 H 0.725725 0.288578 0.284502 0.019 Uiso 1 1 calc R U . . .
C4 C 0.8115(3) 0.2704(3) 0.36851(16) 0.0175(8) Uani 1 1 d . . . . .
C3 C 0.7918(3) 0.3294(3) 0.42073(15) 0.0172(8) Uani 1 1 d . . . . .
H3 H 0.855517 0.294123 0.453833 0.021 Uiso 1 1 calc R U . . .
C2 C 0.6808(3) 0.4403(3) 0.42708(15) 0.0136(8) Uani 1 1 d . . . . .
C52 C 0.6749(4) 0.4965(3) 0.48116(16) 0.0171(8) Uani 1 1 d . . . . .
H52 H 0.743555 0.456570 0.511902 0.020 Uiso 1 1 calc R U . . .
C51 C 0.5675(4) 0.6713(4) 0.54023(15) 0.0182(8) Uani 1 1 d . . . . .
C50 C 0.6646(4) 0.6297(4) 0.58777(16) 0.0263(10) Uani 1 1 d . . . . .
H50 H 0.736002 0.551798 0.589301 0.032 Uiso 1 1 calc R U . . .
C49 C 0.6542(4) 0.7047(4) 0.63268(17) 0.0291(10) Uani 1 1 d . . . . .
H49 H 0.721317 0.678907 0.664527 0.035 Uiso 1 1 calc R U . . .
C48 C 0.5482(4) 0.8161(4) 0.63189(16) 0.0286(10) Uani 1 1 d . . . . .
H48 H 0.541843 0.866495 0.663118 0.034 Uiso 1 1 calc R U . . .
C47 C 0.4516(4) 0.8539(4) 0.58547(16) 0.0249(9) Uani 1 1 d . . . . .
H47 H 0.377724 0.930070 0.585663 0.030 Uiso 1 1 calc R U . . .
C46 C 0.4590(4) 0.7831(4) 0.53792(16) 0.0203(9) Uani 1 1 d . . . . .
C45 C 0.3580(4) 0.8342(3) 0.48521(15) 0.0191(8) Uani 1 1 d . . . . .
H45A H 0.267707 0.882716 0.501464 0.023 Uiso 1 1 calc R U . . .
H45B H 0.350429 0.767393 0.466121 0.023 Uiso 1 1 calc R U . . .
C44 C 0.3960(4) 0.9134(3) 0.43517(16) 0.0194(8) Uani 1 1 d . . . . .
H44A H 0.325885 0.942176 0.402044 0.023 Uiso 1 1 calc R U . . .
H44B H 0.394283 0.984564 0.453435 0.023 Uiso 1 1 calc R U . . .
C43 C 0.5333(3) 0.8514(3) 0.40713(15) 0.0138(8) Uani 1 1 d . . . . .
C42 C 0.6514(4) 0.8333(3) 0.43999(16) 0.0175(8) Uani 1 1 d . . . . .
H42 H 0.642817 0.860771 0.479576 0.021 Uiso 1 1 calc R U . . .
C41 C 0.7789(4) 0.7770(4) 0.41674(16) 0.0266(10) Uani 1 1 d . . . . .
H41 H 0.857088 0.766038 0.440007 0.032 Uiso 1 1 calc R U . . .
C40 C 0.7926(4) 0.7365(5) 0.35907(18) 0.0429(14) Uani 1 1 d . . . . .
H40 H 0.880512 0.695348 0.343114 0.052 Uiso 1 1 calc R U . . .
C39 C 0.6789(4) 0.7558(4) 0.32504(17) 0.0348(12) Uani 1 1 d . . . . .
H39 H 0.688641 0.730007 0.285013 0.042 Uiso 1 1 calc R U . . .
C38 C 0.5496(3) 0.8127(3) 0.34846(15) 0.0164(8) Uani 1 1 d . . . . .
C37 C 0.4078(3) 0.9140(3) 0.26528(15) 0.0160(8) Uani 1 1 d . . . . .
H37 H 0.467949 0.953322 0.261279 0.019 Uiso 1 1 calc R U . . .
C27 C 0.1972(3) 0.9075(3) 0.22171(15) 0.0121(7) Uani 1 1 d . . . . .
C32 C 0.2997(3) 0.9532(3) 0.21974(15) 0.0129(8) Uani 1 1 d . . . . .
C31 C 0.2964(3) 1.0397(3) 0.17231(15) 0.0150(8) Uani 1 1 d . . . . .
H31 H 0.364229 1.070480 0.172477 0.018 Uiso 1 1 calc R U . . .
C30 C 0.1992(3) 1.0839(3) 0.12451(15) 0.0132(8) Uani 1 1 d . . . . .
C29 C 0.0994(3) 1.0391(3) 0.12610(15) 0.0137(8) Uani 1 1 d . . . . .
H29 H 0.031178 1.067582 0.094702 0.016 Uiso 1 1 calc R U . . .
C28 C 0.0970(3) 0.9523(3) 0.17314(15) 0.0127(7) Uani 1 1 d . . . . .
C26 C 0.0015(3) 0.9014(3) 0.16689(15) 0.0146(8) Uani 1 1 d . . . . .
H26 H -0.059316 0.930367 0.132518 0.017 Uiso 1 1 calc R U . . .
C25 C -0.0880(3) 0.7523(3) 0.19628(15) 0.0150(8) Uani 1 1 d . . . . .
C24 C -0.2088(3) 0.8101(3) 0.16183(16) 0.0174(8) Uani 1 1 d . . . . .
H24 H -0.239440 0.892649 0.147398 0.021 Uiso 1 1 calc R U . . .
C23 C -0.2836(4) 0.7458(3) 0.14891(16) 0.0190(8) Uani 1 1 d . . . . .
H23 H -0.365573 0.783995 0.125346 0.023 Uiso 1 1 calc R U . . .
C22 C -0.2381(4) 0.6252(4) 0.17058(16) 0.0194(8) Uani 1 1 d . . . . .
H22 H -0.287917 0.580485 0.161039 0.023 Uiso 1 1 calc R U . . .
C21 C -0.1200(3) 0.5703(3) 0.20612(15) 0.0167(8) Uani 1 1 d . . . . .
H21 H -0.091173 0.488329 0.221415 0.020 Uiso 1 1 calc R U . . .
C20 C -0.0424(3) 0.6326(3) 0.21999(14) 0.0136(8) Uani 1 1 d . . . . .
C19 C 0.0863(3) 0.5662(3) 0.25848(15) 0.0159(8) Uani 1 1 d . . . . .
H19A H 0.070928 0.509241 0.289905 0.019 Uiso 1 1 calc R U . . .
H19B H 0.105499 0.624657 0.280281 0.019 Uiso 1 1 calc R U . . .
C18 C 0.2128(3) 0.4961(3) 0.22068(16) 0.0168(8) Uani 1 1 d . . . . .
H18A H 0.287740 0.444179 0.249460 0.020 Uiso 1 1 calc R U . . .
H18B H 0.190464 0.443337 0.195730 0.020 Uiso 1 1 calc R U . . .
C17 C 0.2611(3) 0.5749(3) 0.17882(15) 0.0152(8) Uani 1 1 d . . . . .
C16 C 0.2081(3) 0.6134(3) 0.11887(16) 0.0184(8) Uani 1 1 d . . . . .
H16 H 0.143769 0.586542 0.104717 0.022 Uiso 1 1 calc R U . . .
C15 C 0.2467(4) 0.6895(3) 0.07965(16) 0.0204(9) Uani 1 1 d . . . . .
H15 H 0.206684 0.716711 0.039740 0.025 Uiso 1 1 calc R U . . .
C14 C 0.3439(3) 0.7258(3) 0.09892(15) 0.0178(8) Uani 1 1 d . . . . .
H14 H 0.373231 0.775681 0.071739 0.021 Uiso 1 1 calc R U . . .
C13 C 0.3979(3) 0.6895(3) 0.15740(15) 0.0148(8) Uani 1 1 d . . . . .
H13 H 0.464345 0.714901 0.170567 0.018 Uiso 1 1 calc R U . . .
C12 C 0.3565(3) 0.6161(3) 0.19748(14) 0.0135(8) Uani 1 1 d . . . . .
C11 C 0.5178(3) 0.4847(3) 0.26904(15) 0.0139(8) Uani 1 1 d . . . . .
H11 H 0.541225 0.436280 0.235782 0.017 Uiso 1 1 calc R U . . .
C53 C 0.4224(4) 0.4011(3) 0.02664(17) 0.0200(9) Uani 1 1 d . . . . .
C54 C 0.3238(4) 0.4602(4) -0.02371(17) 0.0262(9) Uani 1 1 d . . . . .
H54A H 0.369155 0.482989 -0.059018 0.039 Uiso 1 1 calc R U . . .
H54B H 0.250677 0.532159 -0.010329 0.039 Uiso 1 1 calc R U . . .
H54C H 0.285609 0.405214 -0.035544 0.039 Uiso 1 1 calc R U . . .
C7 C 0.9349(4) 0.1535(4) 0.35939(16) 0.0237(9) Uani 1 1 d . . . . .
C10 C 1.0344(4) 0.1842(4) 0.31687(19) 0.0369(11) Uani 1 1 d . . . . .
H10A H 1.115823 0.111127 0.311885 0.055 Uiso 1 1 calc R U . . .
H10B H 1.060244 0.242006 0.334971 0.055 Uiso 1 1 calc R U . . .
H10C H 0.990673 0.219203 0.276650 0.055 Uiso 1 1 calc R U . . .
C8 C 1.0071(4) 0.0922(4) 0.42055(18) 0.0453(13) Uani 1 1 d . . . . .
H8A H 0.942588 0.077464 0.448983 0.068 Uiso 1 1 calc R U . . .
H8B H 1.042950 0.144086 0.438160 0.068 Uiso 1 1 calc R U . . .
H8C H 1.082195 0.015818 0.413736 0.068 Uiso 1 1 calc R U . . .
C9 C 0.8923(4) 0.0655(4) 0.3298(2) 0.0444(13) Uani 1 1 d . . . . .
H9A H 0.826460 0.047580 0.355974 0.067 Uiso 1 1 calc R U . . .
H9B H 0.972503 -0.008757 0.325187 0.067 Uiso 1 1 calc R U . . .
H9C H 0.850784 0.101560 0.289281 0.067 Uiso 1 1 calc R U . . .
C33 C 0.2038(3) 1.1806(3) 0.07490(15) 0.0157(8) Uani 1 1 d . . . . .
C35 C 0.0894(4) 1.2148(3) 0.02606(15) 0.0192(8) Uani 1 1 d . . . . .
H35A H 0.000863 1.246479 0.045904 0.029 Uiso 1 1 calc R U . . .
H35B H 0.099643 1.143667 0.006209 0.029 Uiso 1 1 calc R U . . .
H35C H 0.095235 1.276091 -0.004902 0.029 Uiso 1 1 calc R U . . .
C34 C 0.3427(4) 1.1324(4) 0.04299(16) 0.0209(9) Uani 1 1 d . . . . .
H34A H 0.345352 1.192841 0.010658 0.031 Uiso 1 1 calc R U . . .
H34B H 0.355482 1.058947 0.024777 0.031 Uiso 1 1 calc R U . . .
H34C H 0.415465 1.114908 0.073285 0.031 Uiso 1 1 calc R U . . .
C36 C 0.1852(4) 1.2925(3) 0.10597(16) 0.0221(9) Uani 1 1 d . . . . .
H36A H 0.099199 1.319805 0.128027 0.033 Uiso 1 1 calc R U . . .
H36B H 0.183880 1.356084 0.074705 0.033 Uiso 1 1 calc R U . . .
H36C H 0.260644 1.273097 0.135049 0.033 Uiso 1 1 calc R U . . .
N5 N 0.5008(3) 0.3539(3) 0.06526(14) 0.0209(7) Uani 1 1 d . . . . .
N4 N 0.5798(3) 0.6005(3) 0.49074(12) 0.0160(7) Uani 1 1 d . . . . .
H4 H 0.514059 0.631183 0.462827 0.019 Uiso 1 1 calc R U . . .
N3 N 0.4325(3) 0.8322(3) 0.31065(12) 0.0142(7) Uani 1 1 d . . . . .
N2 N -0.0072(3) 0.8169(3) 0.20585(12) 0.0138(6) Uani 1 1 d . . . . .
H2 H 0.040097 0.798557 0.240437 0.017 Uiso 1 1 calc R U . . .
N1 N 0.4143(3) 0.5857(3) 0.25993(12) 0.0120(6) Uani 1 1 d . . . . .
O1 O 0.4803(2) 0.5975(2) 0.38508(10) 0.0171(6) Uani 1 1 d . . . . .
O2 O 0.1924(2) 0.8273(2) 0.26401(10) 0.0146(5) Uani 1 1 d . . . . .
Co1 Co 0.33943(4) 0.71072(4) 0.32422(2) 0.01297(11) Uani 1 1 d . . . . .
Co2 Co 0.65277(5) 0.23080(5) 0.12054(2) 0.01583(12) Uani 1 1 d . . . . .
Br1 Br 0.14850(3) 0.72122(3) 0.39300(2) 0.01797(9) Uani 1 1 d . . . . .
Br2 Br 0.79766(4) 0.31905(3) 0.15184(2) 0.01945(9) Uani 1 1 d . . . . .
Br3 Br 0.75374(4) 0.08636(4) 0.04915(2) 0.02219(10) Uani 1 1 d . . . . .
Br4 Br 0.55351(4) 0.16845(4) 0.20767(2) 0.03024(12) Uani 1 1 d . . . . .
C1A C 0.0119(13) 0.4598(12) 0.4403(5) 0.241(5) Uiso 0.5 1 d . . P . .
C1B C 0.000000 0.500000 0.500000 0.155(5) Uiso 1 2 d S . P . .
N1A N 0.0119(13) 0.4598(12) 0.4403(5) 0.241(5) Uiso 0.5 1 d . . P . .

loop_
_atom_site_aniso_label
_atom_site_aniso_U_11
_atom_site_aniso_U_22
_atom_site_aniso_U_33
_atom_site_aniso_U_23
_atom_site_aniso_U_13
_atom_site_aniso_U_12
C1 0.0146(17) 0.011(2) 0.0151(17) 0.0009(15) 0.0001(14) -0.0073(16)
C6 0.0107(16) 0.015(2) 0.0117(16) 0.0008(15) -0.0014(14) -0.0035(15)
C5 0.0194(18) 0.016(2) 0.0118(17) -0.0005(15) 0.0010(15) -0.0058(16)
C4 0.0146(18) 0.017(2) 0.0177(18) 0.0003(16) -0.0034(15) -0.0039(16)
C3 0.0117(17) 0.022(2) 0.0149(18) 0.0036(16) -0.0059(14) -0.0045(16)
C2 0.0162(17) 0.011(2) 0.0131(17) 0.0004(15) -0.0029(14) -0.0051(15)
C52 0.0186(18) 0.016(2) 0.0158(18) 0.0028(16) -0.0036(15) -0.0075(17)
C51 0.030(2) 0.021(2) 0.0096(17) 0.0007(16) -0.0002(15) -0.0168(19)
C50 0.047(3) 0.021(2) 0.0151(19) 0.0005(17) -0.0056(18) -0.018(2)
C49 0.051(3) 0.028(3) 0.0134(19) 0.0036(18) -0.0086(19) -0.022(2)
C48 0.054(3) 0.032(3) 0.0103(18) -0.0032(18) 0.0007(19) -0.028(2)
C47 0.038(2) 0.023(2) 0.021(2) -0.0049(18) 0.0106(18) -0.019(2)
C46 0.026(2) 0.025(2) 0.0145(18) -0.0051(17) 0.0074(16) -0.0155(19)
C45 0.0192(18) 0.018(2) 0.0198(19) -0.0078(17) 0.0074(15) -0.0066(17)
C44 0.0223(19) 0.018(2) 0.0176(18) -0.0101(17) 0.0021(16) -0.0057(17)
C43 0.0192(18) 0.010(2) 0.0154(17) -0.0004(15) 0.0010(15) -0.0097(16)
C42 0.026(2) 0.019(2) 0.0123(17) -0.0013(16) 0.0003(15) -0.0147(18)
C41 0.0192(19) 0.049(3) 0.0162(19) -0.0009(19) -0.0061(16) -0.019(2)
C40 0.0130(19) 0.090(4) 0.023(2) -0.016(2) 0.0021(17) -0.016(2)
C39 0.022(2) 0.065(4) 0.0137(19) -0.011(2) -0.0004(17) -0.012(2)
C38 0.0150(17) 0.022(2) 0.0144(17) 0.0003(16) -0.0009(14) -0.0104(17)
C37 0.0164(18) 0.019(2) 0.0148(18) -0.0055(16) 0.0020(15) -0.0092(17)
C27 0.0139(17) 0.0095(19) 0.0125(17) -0.0031(15) 0.0023(14) -0.0040(15)
C32 0.0104(16) 0.015(2) 0.0124(17) -0.0029(15) 0.0011(14) -0.0039(15)
C31 0.0164(18) 0.015(2) 0.0163(18) -0.0044(16) 0.0038(15) -0.0084(16)
C30 0.0150(17) 0.011(2) 0.0148(17) -0.0021(15) 0.0020(14) -0.0059(15)
C29 0.0142(17) 0.011(2) 0.0151(17) -0.0008(15) -0.0021(14) -0.0045(15)
C28 0.0124(16) 0.013(2) 0.0139(17) -0.0034(15) -0.0003(14) -0.0056(15)
C26 0.0122(17) 0.012(2) 0.0173(18) 0.0012(15) -0.0019(14) -0.0034(15)
C25 0.0149(17) 0.016(2) 0.0169(18) -0.0025(16) -0.0004(15) -0.0088(16)
C24 0.0194(18) 0.014(2) 0.0213(19) 0.0034(16) -0.0027(16) -0.0103(17)
C23 0.0184(19) 0.023(2) 0.0173(19) 0.0032(17) -0.0052(15) -0.0107(18)
C22 0.0211(19) 0.024(2) 0.0184(19) -0.0060(17) -0.0012(16) -0.0135(18)
C21 0.0215(19) 0.013(2) 0.0179(18) -0.0026(16) 0.0044(15) -0.0087(17)
C20 0.0160(17) 0.019(2) 0.0098(16) -0.0022(15) 0.0012(14) -0.0109(17)
C19 0.0220(19) 0.009(2) 0.0176(18) 0.0014(15) -0.0025(15) -0.0082(16)
C18 0.0176(18) 0.015(2) 0.0190(18) -0.0030(16) -0.0012(15) -0.0071(17)
C17 0.0157(18) 0.012(2) 0.0159(18) -0.0037(15) -0.0002(15) -0.0030(16)
C16 0.0149(18) 0.021(2) 0.0212(19) -0.0097(17) -0.0030(15) -0.0074(17)
C15 0.0204(19) 0.022(2) 0.0135(18) -0.0031(16) -0.0024(15) -0.0023(18)
C14 0.0197(18) 0.018(2) 0.0143(18) -0.0021(16) 0.0039(15) -0.0062(17)
C13 0.0133(17) 0.017(2) 0.0120(17) -0.0015(15) -0.0003(14) -0.0043(16)
C12 0.0127(17) 0.013(2) 0.0093(16) -0.0028(15) 0.0004(14) 0.0005(15)
C11 0.0133(17) 0.017(2) 0.0113(17) -0.0021(15) -0.0004(14) -0.0061(16)
C53 0.025(2) 0.017(2) 0.022(2) -0.0057(17) 0.0066(17) -0.0115(18)
C54 0.031(2) 0.026(3) 0.023(2) 0.0027(18) -0.0084(18) -0.012(2)
C7 0.0208(19) 0.022(2) 0.0187(19) 0.0008(17) -0.0016(16) 0.0004(18)
C10 0.022(2) 0.037(3) 0.039(3) -0.009(2) 0.0086(19) 0.002(2)
C8 0.034(2) 0.040(3) 0.028(2) 0.002(2) -0.001(2) 0.018(2)
C9 0.030(2) 0.019(3) 0.067(3) -0.009(2) -0.006(2) 0.009(2)
C33 0.0188(18) 0.016(2) 0.0147(18) 0.0045(16) -0.0030(15) -0.0103(17)
C35 0.025(2) 0.018(2) 0.0173(18) 0.0042(16) -0.0013(16) -0.0136(18)
C34 0.023(2) 0.024(2) 0.0191(19) -0.0010(17) 0.0018(16) -0.0136(18)
C36 0.028(2) 0.017(2) 0.022(2) 0.0021(17) 0.0009(17) -0.0104(18)
N5 0.0214(16) 0.0191(19) 0.0217(17) -0.0015(15) -0.0019(14) -0.0079(15)
N4 0.0220(16) 0.0164(18) 0.0112(14) 0.0004(13) -0.0031(12) -0.0098(14)
N3 0.0119(14) 0.0206(18) 0.0108(14) -0.0019(13) -0.0009(12) -0.0072(14)
N2 0.0135(14) 0.0146(17) 0.0145(15) 0.0016(13) -0.0040(12) -0.0076(13)
N1 0.0092(13) 0.0144(17) 0.0100(14) 0.0008(12) -0.0033(11) -0.0028(13)
O1 0.0180(13) 0.0131(15) 0.0157(12) -0.0028(11) -0.0034(10) -0.0011(11)
O2 0.0127(12) 0.0138(14) 0.0157(12) 0.0020(11) -0.0021(10) -0.0044(11)
Co1 0.0132(2) 0.0116(3) 0.0123(2) -0.0013(2) -0.00109(19) -0.0031(2)
Co2 0.0184(3) 0.0162(3) 0.0143(2) -0.0010(2) -0.0004(2) -0.0086(2)
Br1 0.01577(17) 0.0198(2) 0.01642(18) 0.00157(15) -0.00057(14) -0.00595(16)
Br2 0.02126(19) 0.0204(2) 0.01956(19) -0.00299(16) 0.00032(15) -0.01124(17)
Br3 0.0282(2) 0.0180(2) 0.01727(19) -0.00212(16) -0.00433(16) -0.00590(18)
Br4 0.0401(2) 0.0490(3) 0.01691(19) -0.00066(19) 0.00175(17) -0.0344(2)

loop_
_atom_type_symbol
_atom_type_description
_atom_type_scat_dispersion_real
_atom_type_scat_dispersion_imag
_atom_type_scat_source
C C 0.0033 0.0016 'International Tables Vol C Tables 4.2.6.8 and 6.1.1.4'
H H 0.0000 0.0000 'International Tables Vol C Tables 4.2.6.8 and 6.1.1.4'
N N 0.0061 0.0033 'International Tables Vol C Tables 4.2.6.8 and 6.1.1.4'
O O 0.0106 0.0060 'International Tables Vol C Tables 4.2.6.8 and 6.1.1.4'
Co Co 0.3494 0.9721 'International Tables Vol C Tables 4.2.6.8 and 6.1.1.4'
Br Br -0.2901 2.4595 'International Tables Vol C Tables 4.2.6.8 and 6.1.1.4'

loop_
_citation_id
_citation_doi
_citation_year
1 10.1039/C9CC04494A 2019

loop_
_geom_angle_atom_site_label_1
_geom_angle_atom_site_label_2
_geom_angle_atom_site_label_3
_geom_angle
_geom_angle_site_symmetry_1
_geom_angle_site_symmetry_3
_geom_angle_publ_flag
O1 C1 C6 123.8(3) . . ?
O1 C1 C2 119.4(3) . . ?
C6 C1 C2 116.8(3) . . ?
C5 C6 C1 119.5(3) . . ?
C5 C6 C11 117.0(3) . . ?
C1 C6 C11 123.4(3) . . ?
C6 C5 C4 124.5(3) . . ?
C6 C5 H5 117.7 . . ?
C4 C5 H5 117.7 . . ?
C3 C4 C5 116.0(3) . . ?
C3 C4 C7 123.6(3) . . ?
C5 C4 C7 120.3(3) . . ?
C4 C3 C2 122.8(3) . . ?
C4 C3 H3 118.6 . . ?
C2 C3 H3 118.6 . . ?
C52 C2 C3 118.1(3) . . ?
C52 C2 C1 121.5(3) . . ?
C3 C2 C1 120.4(3) . . ?
N4 C52 C2 123.1(3) . . ?
N4 C52 H52 118.5 . . ?
C2 C52 H52 118.5 . . ?
C46 C51 C50 122.1(4) . . ?
C46 C51 N4 117.6(3) . . ?
C50 C51 N4 120.2(4) . . ?
C49 C50 C51 118.4(4) . . ?
C49 C50 H50 120.8 . . ?
C51 C50 H50 120.8 . . ?
C48 C49 C50 121.1(4) . . ?
C48 C49 H49 119.5 . . ?
C50 C49 H49 119.5 . . ?
C47 C48 C49 119.5(4) . . ?
C47 C48 H48 120.3 . . ?
C49 C48 H48 120.3 . . ?
C48 C47 C46 121.9(4) . . ?
C48 C47 H47 119.0 . . ?
C46 C47 H47 119.0 . . ?
C51 C46 C47 117.0(4) . . ?
C51 C46 C45 123.5(3) . . ?
C47 C46 C45 119.3(4) . . ?
C46 C45 C44 113.6(3) . . ?
C46 C45 H45A 108.8 . . ?
C44 C45 H45A 108.8 . . ?
C46 C45 H45B 108.8 . . ?
C44 C45 H45B 108.8 . . ?
H45A C45 H45B 107.7 . . ?
C43 C44 C45 114.6(3) . . ?
C43 C44 H44A 108.6 . . ?
C45 C44 H44A 108.6 . . ?
C43 C44 H44B 108.6 . . ?
C45 C44 H44B 108.6 . . ?
H44A C44 H44B 107.6 . . ?
C38 C43 C42 117.3(3) . . ?
C38 C43 C44 123.0(3) . . ?
C42 C43 C44 119.6(3) . . ?
C41 C42 C43 122.1(3) . . ?
C41 C42 H42 119.0 . . ?
C43 C42 H42 119.0 . . ?
C42 C41 C40 119.5(3) . . ?
C42 C41 H41 120.3 . . ?
C40 C41 H41 120.3 . . ?
C39 C40 C41 119.8(4) . . ?
C39 C40 H40 120.1 . . ?
C41 C40 H40 120.1 . . ?
C40 C39 C38 120.8(4) . . ?
C40 C39 H39 119.6 . . ?
C38 C39 H39 119.6 . . ?
C39 C38 C43 120.4(3) . . ?
C39 C38 N3 118.9(3) . . ?
C43 C38 N3 120.7(3) . . ?
N3 C37 C32 127.8(3) . . ?
N3 C37 H37 116.1 . . ?
C32 C37 H37 116.1 . . ?
O2 C27 C32 123.4(3) . . ?
O2 C27 C28 119.5(3) . . ?
C32 C27 C28 117.1(3) . . ?
C31 C32 C27 119.3(3) . . ?
C31 C32 C37 118.1(3) . . ?
C27 C32 C37 122.6(3) . . ?
C32 C31 C30 124.1(3) . . ?
C32 C31 H31 117.9 . . ?
C30 C31 H31 117.9 . . ?
C29 C30 C31 116.7(3) . . ?
C29 C30 C33 123.4(3) . . ?
C31 C30 C33 119.9(3) . . ?
C30 C29 C28 121.7(3) . . ?
C30 C29 H29 119.1 . . ?
C28 C29 H29 119.1 . . ?
C29 C28 C26 117.5(3) . . ?
C29 C28 C27 121.1(3) . . ?
C26 C28 C27 121.0(3) . . ?
N2 C26 C28 123.5(3) . . ?
N2 C26 H26 118.2 . . ?
C28 C26 H26 118.2 . . ?
C20 C25 C24 121.9(3) . . ?
C20 C25 N2 119.1(3) . . ?
C24 C25 N2 119.0(3) . . ?
C23 C24 C25 119.4(3) . . ?
C23 C24 H24 120.3 . . ?
C25 C24 H24 120.3 . . ?
C24 C23 C22 119.8(3) . . ?
C24 C23 H23 120.1 . . ?
C22 C23 H23 120.1 . . ?
C21 C22 C23 120.0(3) . . ?
C21 C22 H22 120.0 . . ?
C23 C22 H22 120.0 . . ?
C22 C21 C20 121.6(4) . . ?
C22 C21 H21 119.2 . . ?
C20 C21 H21 119.2 . . ?
C25 C20 C21 117.3(3) . . ?
C25 C20 C19 124.1(3) . . ?
C21 C20 C19 118.6(3) . . ?
C20 C19 C18 113.8(3) . . ?
C20 C19 H19A 108.8 . . ?
C18 C19 H19A 108.8 . . ?
C20 C19 H19B 108.8 . . ?
C18 C19 H19B 108.8 . . ?
H19A C19 H19B 107.7 . . ?
C17 C18 C19 113.9(3) . . ?
C17 C18 H18A 108.8 . . ?
C19 C18 H18A 108.8 . . ?
C17 C18 H18B 108.8 . . ?
C19 C18 H18B 108.8 . . ?
H18A C18 H18B 107.7 . . ?
C16 C17 C12 117.0(3) . . ?
C16 C17 C18 120.3(3) . . ?
C12 C17 C18 122.7(3) . . ?
C15 C16 C17 121.9(3) . . ?
C15 C16 H16 119.1 . . ?
C17 C16 H16 119.1 . . ?
C14 C15 C16 119.6(3) . . ?
C14 C15 H15 120.2 . . ?
C16 C15 H15 120.2 . . ?
C13 C14 C15 119.9(3) . . ?
C13 C14 H14 120.1 . . ?
C15 C14 H14 120.1 . . ?
C14 C13 C12 120.6(3) . . ?
C14 C13 H13 119.7 . . ?
C12 C13 H13 119.7 . . ?
C13 C12 C17 120.9(3) . . ?
C13 C12 N1 117.3(3) . . ?
C17 C12 N1 121.7(3) . . ?
N1 C11 C6 127.9(3) . . ?
N1 C11 H11 116.0 . . ?
C6 C11 H11 116.0 . . ?
N5 C53 C54 178.9(4) . . ?
C53 C54 H54A 109.5 . . ?
C53 C54 H54B 109.5 . . ?
H54A C54 H54B 109.5 . . ?
C53 C54 H54C 109.5 . . ?
H54A C54 H54C 109.5 . . ?
H54B C54 H54C 109.5 . . ?
C8 C7 C9 108.4(4) . . ?
C8 C7 C4 111.2(3) . . ?
C9 C7 C4 111.1(3) . . ?
C8 C7 C10 108.9(3) . . ?
C9 C7 C10 109.0(3) . . ?
C4 C7 C10 108.2(3) . . ?
C7 C10 H10A 109.5 . . ?
C7 C10 H10B 109.5 . . ?
H10A C10 H10B 109.5 . . ?
C7 C10 H10C 109.5 . . ?
H10A C10 H10C 109.5 . . ?
H10B C10 H10C 109.5 . . ?
C7 C8 H8A 109.5 . . ?
C7 C8 H8B 109.5 . . ?
H8A C8 H8B 109.5 . . ?
C7 C8 H8C 109.5 . . ?
H8A C8 H8C 109.5 . . ?
H8B C8 H8C 109.5 . . ?
C7 C9 H9A 109.5 . . ?
C7 C9 H9B 109.5 . . ?
H9A C9 H9B 109.5 . . ?
C7 C9 H9C 109.5 . . ?
H9A C9 H9C 109.5 . . ?
H9B C9 H9C 109.5 . . ?
C36 C33 C30 108.5(3) . . ?
C36 C33 C34 110.0(3) . . ?
C30 C33 C34 109.1(3) . . ?
C36 C33 C35 108.8(3) . . ?
C30 C33 C35 111.4(3) . . ?
C34 C33 C35 109.0(3) . . ?
C33 C35 H35A 109.5 . . ?
C33 C35 H35B 109.5 . . ?
H35A C35 H35B 109.5 . . ?
C33 C35 H35C 109.5 . . ?
H35A C35 H35C 109.5 . . ?
H35B C35 H35C 109.5 . . ?
C33 C34 H34A 109.5 . . ?
C33 C34 H34B 109.5 . . ?
H34A C34 H34B 109.5 . . ?
C33 C34 H34C 109.5 . . ?
H34A C34 H34C 109.5 . . ?
H34B C34 H34C 109.5 . . ?
C33 C36 H36A 109.5 . . ?
C33 C36 H36B 109.5 . . ?
H36A C36 H36B 109.5 . . ?
C33 C36 H36C 109.5 . . ?
H36A C36 H36C 109.5 . . ?
H36B C36 H36C 109.5 . . ?
C53 N5 Co2 164.3(3) . . ?
C52 N4 C51 128.9(3) . . ?
C52 N4 H4 115.5 . . ?
C51 N4 H4 115.5 . . ?
C37 N3 C38 114.8(3) . . ?
C37 N3 Co1 125.4(2) . . ?
C38 N3 Co1 118.9(2) . . ?
C26 N2 C25 124.6(3) . . ?
C26 N2 H2 117.7 . . ?
C25 N2 H2 117.7 . . ?
C11 N1 C12 115.4(3) . . ?
C11 N1 Co1 124.7(2) . . ?
C12 N1 Co1 119.7(2) . . ?
C1 O1 Co1 130.3(2) . . ?
C27 O2 Co1 130.3(2) . . ?
O1 Co1 O2 178.53(9) . . ?
O1 Co1 N1 89.40(10) . . ?
O2 Co1 N1 91.76(10) . . ?
O1 Co1 N3 94.42(10) . . ?
O2 Co1 N3 86.06(10) . . ?
N1 Co1 N3 108.70(11) . . ?
O1 Co1 Br1 93.00(7) . . ?
O2 Co1 Br1 85.61(6) . . ?
N1 Co1 Br1 122.59(7) . . ?
N3 Co1 Br1 128.20(8) . . ?
N5 Co2 Br4 108.32(8) . . ?
N5 Co2 Br2 109.49(9) . . ?
Br4 Co2 Br2 110.06(2) . . ?
N5 Co2 Br3 98.42(9) . . ?
Br4 Co2 Br3 115.99(2) . . ?
Br2 Co2 Br3 113.72(2) . . ?
C1A C1B C1A 180.0 2_566 . ?

loop_
_geom_bond_atom_site_label_1
_geom_bond_atom_site_label_2
_geom_bond_distance
_geom_bond_site_symmetry_2
_geom_bond_publ_flag
C1 O1 1.297(4) . ?
C1 C6 1.432(5) . ?
C1 C2 1.438(5) . ?
C6 C5 1.390(5) . ?
C6 C11 1.449(4) . ?
C5 C4 1.404(5) . ?
C5 H5 0.9500 . ?
C4 C3 1.380(5) . ?
C4 C7 1.536(5) . ?
C3 C2 1.417(5) . ?
C3 H3 0.9500 . ?
C2 C52 1.416(5) . ?
C52 N4 1.305(4) . ?
C52 H52 0.9500 . ?
C51 C46 1.391(5) . ?
C51 C50 1.396(5) . ?
C51 N4 1.427(4) . ?
C50 C49 1.386(5) . ?
C50 H50 0.9500 . ?
C49 C48 1.379(6) . ?
C49 H49 0.9500 . ?
C48 C47 1.377(5) . ?
C48 H48 0.9500 . ?
C47 C46 1.402(5) . ?
C47 H47 0.9500 . ?
C46 C45 1.507(5) . ?
C45 C44 1.548(5) . ?
C45 H45A 0.9900 . ?
C45 H45B 0.9900 . ?
C44 C43 1.508(5) . ?
C44 H44A 0.9900 . ?
C44 H44B 0.9900 . ?
C43 C38 1.396(5) . ?
C43 C42 1.403(5) . ?
C42 C41 1.373(5) . ?
C42 H42 0.9500 . ?
C41 C40 1.386(5) . ?
C41 H41 0.9500 . ?
C40 C39 1.374(5) . ?
C40 H40 0.9500 . ?
C39 C38 1.390(5) . ?
C39 H39 0.9500 . ?
C38 N3 1.449(4) . ?
C37 N3 1.288(4) . ?
C37 C32 1.445(5) . ?
C37 H37 0.9500 . ?
C27 O2 1.297(4) . ?
C27 C32 1.426(5) . ?
C27 C28 1.433(5) . ?
C32 C31 1.397(5) . ?
C31 C30 1.401(5) . ?
C31 H31 0.9500 . ?
C30 C29 1.391(5) . ?
C30 C33 1.540(4) . ?
C29 C28 1.412(5) . ?
C29 H29 0.9500 . ?
C28 C26 1.419(5) . ?
C26 N2 1.306(4) . ?
C26 H26 0.9500 . ?
C25 C20 1.393(5) . ?
C25 C24 1.398(5) . ?
C25 N2 1.427(4) . ?
C24 C23 1.389(5) . ?
C24 H24 0.9500 . ?
C23 C22 1.391(5) . ?
C23 H23 0.9500 . ?
C22 C21 1.386(5) . ?
C22 H22 0.9500 . ?
C21 C20 1.400(5) . ?
C21 H21 0.9500 . ?
C20 C19 1.515(5) . ?
C19 C18 1.553(5) . ?
C19 H19A 0.9900 . ?
C19 H19B 0.9900 . ?
C18 C17 1.500(5) . ?
C18 H18A 0.9900 . ?
C18 H18B 0.9900 . ?
C17 C16 1.401(5) . ?
C17 C12 1.402(5) . ?
C16 C15 1.385(5) . ?
C16 H16 0.9500 . ?
C15 C14 1.383(5) . ?
C15 H15 0.9500 . ?
C14 C13 1.373(4) . ?
C14 H14 0.9500 . ?
C13 C12 1.388(5) . ?
C13 H13 0.9500 . ?
C12 N1 1.465(4) . ?
C11 N1 1.287(4) . ?
C11 H11 0.9500 . ?
C53 N5 1.141(4) . ?
C53 C54 1.462(5) . ?
C54 H54A 0.9800 . ?
C54 H54B 0.9800 . ?
C54 H54C 0.9800 . ?
C7 C8 1.528(5) . ?
C7 C9 1.535(6) . ?
C7 C10 1.538(5) . ?
C10 H10A 0.9800 . ?
C10 H10B 0.9800 . ?
C10 H10C 0.9800 . ?
C8 H8A 0.9800 . ?
C8 H8B 0.9800 . ?
C8 H8C 0.9800 . ?
C9 H9A 0.9800 . ?
C9 H9B 0.9800 . ?
C9 H9C 0.9800 . ?
C33 C36 1.532(5) . ?
C33 C34 1.545(5) . ?
C33 C35 1.546(5) . ?
C35 H35A 0.9800 . ?
C35 H35B 0.9800 . ?
C35 H35C 0.9800 . ?
C34 H34A 0.9800 . ?
C34 H34B 0.9800 . ?
C34 H34C 0.9800 . ?
C36 H36A 0.9800 . ?
C36 H36B 0.9800 . ?
C36 H36C 0.9800 . ?
N5 Co2 2.035(3) . ?
N4 H4 0.8800 . ?
N3 Co1 2.104(3) . ?
N2 H2 0.8800 . ?
N1 Co1 2.087(3) . ?
O1 Co1 2.004(2) . ?
O2 Co1 2.042(2) . ?
Co1 Br1 2.4848(5) . ?
Co2 Br4 2.3720(6) . ?
Co2 Br2 2.3796(6) . ?
Co2 Br3 2.3815(6) . ?
C1A C1B 1.427(12) . ?

loop_
_geom_torsion_atom_site_label_1
_geom_torsion_atom_site_label_2
_geom_torsion_atom_site_label_3
_geom_torsion_atom_site_label_4
_geom_torsion
_geom_torsion_site_symmetry_1
_geom_torsion_site_symmetry_2
_geom_torsion_site_symmetry_3
_geom_torsion_site_symmetry_4
_geom_torsion_publ_flag
O1 C1 C6 C5 -179.3(3) . . . . ?
C2 C1 C6 C5 0.5(5) . . . . ?
O1 C1 C6 C11 4.6(5) . . . . ?
C2 C1 C6 C11 -175.7(3) . . . . ?
C1 C6 C5 C4 -0.1(5) . . . . ?
C11 C6 C5 C4 176.3(3) . . . . ?
C6 C5 C4 C3 -0.3(5) . . . . ?
C6 C5 C4 C7 -176.9(3) . . . . ?
C5 C4 C3 C2 0.3(5) . . . . ?
C7 C4 C3 C2 176.8(3) . . . . ?
C4 C3 C2 C52 -176.3(3) . . . . ?
C4 C3 C2 C1 0.1(5) . . . . ?
O1 C1 C2 C52 -4.4(5) . . . . ?
C6 C1 C2 C52 175.8(3) . . . . ?
O1 C1 C2 C3 179.3(3) . . . . ?
C6 C1 C2 C3 -0.5(5) . . . . ?
C3 C2 C52 N4 177.7(3) . . . . ?
C1 C2 C52 N4 1.3(5) . . . . ?
C46 C51 C50 C49 -2.4(6) . . . . ?
N4 C51 C50 C49 175.5(3) . . . . ?
C51 C50 C49 C48 2.3(6) . . . . ?
C50 C49 C48 C47 -0.5(6) . . . . ?
C49 C48 C47 C46 -1.3(6) . . . . ?
C50 C51 C46 C47 0.7(5) . . . . ?
N4 C51 C46 C47 -177.3(3) . . . . ?
C50 C51 C46 C45 175.7(3) . . . . ?
N4 C51 C46 C45 -2.3(5) . . . . ?
C48 C47 C46 C51 1.2(5) . . . . ?
C48 C47 C46 C45 -174.0(3) . . . . ?
C51 C46 C45 C44 -92.6(4) . . . . ?
C47 C46 C45 C44 82.3(4) . . . . ?
C46 C45 C44 C43 57.4(4) . . . . ?
C45 C44 C43 C38 104.9(4) . . . . ?
C45 C44 C43 C42 -76.7(4) . . . . ?
C38 C43 C42 C41 -1.7(5) . . . . ?
C44 C43 C42 C41 179.8(4) . . . . ?
C43 C42 C41 C40 -0.1(6) . . . . ?
C42 C41 C40 C39 1.9(7) . . . . ?
C41 C40 C39 C38 -1.9(8) . . . . ?
C40 C39 C38 C43 0.1(7) . . . . ?
C40 C39 C38 N3 179.4(4) . . . . ?
C42 C43 C38 C39 1.6(5) . . . . ?
C44 C43 C38 C39 -179.9(4) . . . . ?
C42 C43 C38 N3 -177.7(3) . . . . ?
C44 C43 C38 N3 0.8(5) . . . . ?
O2 C27 C32 C31 -180.0(3) . . . . ?
C28 C27 C32 C31 1.4(5) . . . . ?
O2 C27 C32 C37 -0.2(5) . . . . ?
C28 C27 C32 C37 -178.9(3) . . . . ?
N3 C37 C32 C31 -176.7(3) . . . . ?
N3 C37 C32 C27 3.6(6) . . . . ?
C27 C32 C31 C30 -1.6(5) . . . . ?
C37 C32 C31 C30 178.6(3) . . . . ?
C32 C31 C30 C29 1.2(5) . . . . ?
C32 C31 C30 C33 179.2(3) . . . . ?
C31 C30 C29 C28 -0.7(5) . . . . ?
C33 C30 C29 C28 -178.6(3) . . . . ?
C30 C29 C28 C26 -172.6(3) . . . . ?
C30 C29 C28 C27 0.6(5) . . . . ?
O2 C27 C28 C29 -179.6(3) . . . . ?
C32 C27 C28 C29 -0.9(5) . . . . ?
O2 C27 C28 C26 -6.7(5) . . . . ?
C32 C27 C28 C26 172.0(3) . . . . ?
C29 C28 C26 N2 177.1(3) . . . . ?
C27 C28 C26 N2 4.0(5) . . . . ?
C20 C25 C24 C23 -2.3(5) . . . . ?
N2 C25 C24 C23 175.9(3) . . . . ?
C25 C24 C23 C22 0.4(5) . . . . ?
C24 C23 C22 C21 1.4(5) . . . . ?
C23 C22 C21 C20 -1.4(5) . . . . ?
C24 C25 C20 C21 2.3(5) . . . . ?
N2 C25 C20 C21 -175.9(3) . . . . ?
C24 C25 C20 C19 -178.9(3) . . . . ?
N2 C25 C20 C19 3.0(5) . . . . ?
C22 C21 C20 C25 -0.4(5) . . . . ?
C22 C21 C20 C19 -179.3(3) . . . . ?
C25 C20 C19 C18 -94.0(4) . . . . ?
C21 C20 C19 C18 84.8(4) . . . . ?
C20 C19 C18 C17 68.5(4) . . . . ?
C19 C18 C17 C16 -88.6(4) . . . . ?
C19 C18 C17 C12 89.5(4) . . . . ?
C12 C17 C16 C15 -0.5(5) . . . . ?
C18 C17 C16 C15 177.7(3) . . . . ?
C17 C16 C15 C14 2.3(6) . . . . ?
C16 C15 C14 C13 -2.2(5) . . . . ?
C15 C14 C13 C12 0.3(5) . . . . ?
C14 C13 C12 C17 1.6(5) . . . . ?
C14 C13 C12 N1 -177.3(3) . . . . ?
C16 C17 C12 C13 -1.5(5) . . . . ?
C18 C17 C12 C13 -179.6(3) . . . . ?
C16 C17 C12 N1 177.4(3) . . . . ?
C18 C17 C12 N1 -0.8(5) . . . . ?
C5 C6 C11 N1 -176.2(3) . . . . ?
C1 C6 C11 N1 0.0(6) . . . . ?
C3 C4 C7 C8 17.4(5) . . . . ?
C5 C4 C7 C8 -166.2(4) . . . . ?
C3 C4 C7 C9 138.2(4) . . . . ?
C5 C4 C7 C9 -45.4(5) . . . . ?
C3 C4 C7 C10 -102.1(4) . . . . ?
C5 C4 C7 C10 74.2(4) . . . . ?
C29 C30 C33 C36 116.5(4) . . . . ?
C31 C30 C33 C36 -61.3(4) . . . . ?
C29 C30 C33 C34 -123.6(3) . . . . ?
C31 C30 C33 C34 58.5(4) . . . . ?
C29 C30 C33 C35 -3.2(5) . . . . ?
C31 C30 C33 C35 179.0(3) . . . . ?
C2 C52 N4 C51 -174.4(3) . . . . ?
C46 C51 N4 C52 176.5(3) . . . . ?
C50 C51 N4 C52 -1.5(5) . . . . ?
C32 C37 N3 C38 179.7(3) . . . . ?
C32 C37 N3 Co1 10.3(5) . . . . ?
C39 C38 N3 C37 -72.4(5) . . . . ?
C43 C38 N3 C37 106.9(4) . . . . ?
C39 C38 N3 Co1 97.8(4) . . . . ?
C43 C38 N3 Co1 -82.9(4) . . . . ?
C28 C26 N2 C25 -170.5(3) . . . . ?
C20 C25 N2 C26 146.7(3) . . . . ?
C24 C25 N2 C26 -31.5(5) . . . . ?
C6 C11 N1 C12 174.2(3) . . . . ?
C6 C11 N1 Co1 0.2(5) . . . . ?
C13 C12 N1 C11 -96.1(4) . . . . ?
C17 C12 N1 C11 85.0(4) . . . . ?
C13 C12 N1 Co1 78.2(3) . . . . ?
C17 C12 N1 Co1 -100.7(3) . . . . ?
C6 C1 O1 Co1 -9.3(5) . . . . ?
C2 C1 O1 Co1 170.9(2) . . . . ?
C32 C27 O2 Co1 -18.1(5) . . . . ?
C28 C27 O2 Co1 160.6(2) . . . . ?
